data_2014730
loop_
_publ_author_name
'Wardell, James L.'
'Skakle, Janet M. S.'
'Low, John N.'
'Glidewell, Christopher'

_publ_section_title
;
 Hydrogen-bonded sheets in (<i>E</i>)-2-nitrobenzaldehyde
 4-nitrophenylhydrazone and a hydrogen-bonded framework structure in
 (<i>E</i>)-4-nitrobenzaldehyde 4-nitrophenylhydrazone
;
_journal_issue 1
_journal_name_full 'Acta Crystallographica Section C'
_journal_page_first o10
_journal_page_last o14
_journal_paper_doi 10.1107/S0108270104028483
_journal_volume 61
_journal_year 2005
_chemical_formula_iupac 'C13 H10 N4 O4'
_chemical_formula_moiety 'C13 H10 N4 O4'
_chemical_formula_sum 'C13 H10 N4 O4'
_chemical_formula_weight 286.25
_chemical_name_systematic
;
(E)-4-Nitrobenzaldehyde 4-nitrophenylhydrazone
;
_space_group_IT_number 14
_symmetry_cell_setting monoclinic
_symmetry_space_group_name_Hall '-P 2yn'
_symmetry_space_group_name_H-M 'P 1 21/n 1'
_atom_sites_solution_hydrogens geom
_atom_sites_solution_primary direct
_atom_sites_solution_secondary difmap
_cell_angle_alpha 90.00
_cell_angle_beta 93.048(3)
_cell_angle_gamma 90.00
_cell_formula_units_Z 4
_cell_length_a 5.9635(2)
_cell_length_b 11.0881(6)
_cell_length_c 18.9959(10)
_cell_measurement_reflns_used 2870
_cell_measurement_temperature 120(2)
_cell_measurement_theta_max 27.52
_cell_measurement_theta_min 3.53
_cell_volume 1254.31(10)
_computing_cell_refinement 'DENZO--SMN (Otwinowski & Minor, 1997)'
_computing_data_collection 'KappaCCD Server Software (Nonius, 1997)'
_computing_data_reduction DENZO--SMN
_computing_molecular_graphics 'PLATON (Spek, 2003)'
_computing_publication_material 'SHELXL97 and PRPKAPPA (Ferguson, 1999)'
_computing_structure_refinement 'OSCAIL and SHELXL97 (Sheldrick, 1997)'
_computing_structure_solution 'OSCAIL (McArdle, 2003) and SHELXS97 (Sheldrick, 1997)'
_diffrn_ambient_temperature 120(2)
_diffrn_measured_fraction_theta_full 0.991
_diffrn_measured_fraction_theta_max 0.991
_diffrn_measurement_device_type 'Nonius KappaCCD'
_diffrn_measurement_method '\f scans, and \w scans with \k offsets'
_diffrn_radiation_monochromator graphite
_diffrn_radiation_source 'rotating anode'
_diffrn_radiation_type 'Mo K\a'
_diffrn_radiation_wavelength 0.71073
_diffrn_reflns_av_R_equivalents 0.0778
_diffrn_reflns_av_sigmaI/netI 0.0642
_diffrn_reflns_limit_h_max 7
_diffrn_reflns_limit_h_min -7
_diffrn_reflns_limit_k_max 14
_diffrn_reflns_limit_k_min -14
_diffrn_reflns_limit_l_max 24
_diffrn_reflns_limit_l_min -24
_diffrn_reflns_number 17468
_diffrn_reflns_theta_full 27.52
_diffrn_reflns_theta_max 27.52
_diffrn_reflns_theta_min 3.53
_diffrn_standards_decay_% negligible
_exptl_absorpt_coefficient_mu 0.116
_exptl_absorpt_correction_T_max 0.991
_exptl_absorpt_correction_T_min 0.956
_exptl_absorpt_correction_type multi-scan
_exptl_absorpt_process_details '(SORTAV; Blessing, 1995, 1997)'
_exptl_crystal_colour orange
_exptl_crystal_density_diffrn 1.516
_exptl_crystal_density_method 'not measured'
_exptl_crystal_description plate
_exptl_crystal_F_000 592
_exptl_crystal_size_max 0.30
_exptl_crystal_size_mid 0.16
_exptl_crystal_size_min 0.08
_refine_diff_density_max 0.291
_refine_diff_density_min -0.288
_refine_ls_extinction_coef 0.013(2)
_refine_ls_extinction_expression Fc^*^=kFc[1+0.001xFc^2^\l^3^/sin(2\q)]^-1/4^
_refine_ls_extinction_method SHELXL97
_refine_ls_goodness_of_fit_ref 0.960
_refine_ls_hydrogen_treatment constr
_refine_ls_matrix_type full
_refine_ls_number_parameters 190
_refine_ls_number_reflns 2870
_refine_ls_number_restraints 8
_refine_ls_restrained_S_all 0.959
_refine_ls_R_factor_all 0.1111
_refine_ls_R_factor_gt 0.0525
_refine_ls_shift/su_max 0.000
_refine_ls_shift/su_mean 0.000
_refine_ls_structure_factor_coef Fsqd
_refine_ls_weighting_details 'w=1/[\s^2^(Fo^2^)+(0.0735P)^2^] where P=(Fo^2^+2Fc^2^)/3'
_refine_ls_weighting_scheme calc
_refine_ls_wR_factor_gt 0.1139
_refine_ls_wR_factor_ref 0.1368
_reflns_number_gt 1643
_reflns_number_total 2870
_reflns_threshold_expression I>2\s(I)
_cod_data_source_file sk1791.cif
_cod_data_source_block II
_cod_depositor_comments
;
The following automatic conversions were performed:

'_exptl_absorpt_correction_type' value 'Multi-scan' changed to
'multi-scan' according to
/home/saulius/struct/CIF-dictionaries/cif_core.dic dictionary named
'cif_core.dic' version 2.4.1 from 2010-06-29.

Automatic conversion script
Id: cif_fix_values 1715 2011-07-08 13:25:40Z adriana 
;
_cod_original_sg_symbol_H-M 'P 21/n'
_cod_database_code 2014730
_cod_database_fobs_code 2014730

loop_
_symmetry_equiv_pos_as_xyz
'x, y, z'
'x+1/2, -y+1/2, z+1/2'
'-x, -y, -z'
'-x-1/2, y-1/2, -z-1/2'

loop_
_atom_site_label
_atom_site_fract_x
_atom_site_fract_y
_atom_site_fract_z
_atom_site_U_iso_or_equiv
_atom_site_adp_type
_atom_site_calc_flag
_atom_site_refinement_flags
_atom_site_occupancy
_atom_site_disorder_assembly
_atom_site_disorder_group
_atom_site_type_symbol
O41 -0.1212(3) 0.13404(14) 0.65400(8) 0.0420(4) Uani d . 1 A . O
O42 -0.3890(2) 0.05970(13) 0.58632(8) 0.0391(4) Uani d . 1 A . O
O43 1.4174(3) 0.64695(14) 0.39835(8) 0.0421(4) Uani d . 1 A . O
O44 1.4417(3) 0.64713(14) 0.28551(9) 0.0442(4) Uani d . 1 A . O
N1A 0.2632(7) 0.2408(6) 0.36073(11) 0.025(2) Uiso d PD 0.50 A -1 N
N1B 0.5531(6) 0.3516(5) 0.31090(10) 0.030(2) Uiso d PD 0.50 A -2 N
N2 0.4504(2) 0.31008(14) 0.36808(8) 0.0291(4) Uani d D 1 . . N
N4 -0.2078(3) 0.11089(16) 0.59496(9) 0.0307(4) Uani d . 1 . . N
N14 1.3438(3) 0.61957(16) 0.33878(10) 0.0342(4) Uani d . 1 . . N
C1 0.1473(3) 0.21167(17) 0.41867(9) 0.0255(4) Uani d D 1 . . C
C2 -0.0598(3) 0.15298(17) 0.40960(10) 0.0283(5) Uani d . 1 A . C
C3 -0.1778(3) 0.12053(18) 0.46694(10) 0.0283(5) Uani d . 1 . . C
C4 -0.0871(3) 0.14613(17) 0.53388(10) 0.0263(4) Uani d . 1 A . C
C5 0.1190(3) 0.20298(18) 0.54439(10) 0.0274(5) Uani d . 1 . . C
C6 0.2356(3) 0.23594(17) 0.48690(10) 0.0277(5) Uani d . 1 A . C
C11 0.7507(3) 0.41418(17) 0.31916(10) 0.0284(5) Uani d D 1 . . C
C12 0.8686(4) 0.44211(19) 0.25952(11) 0.0315(5) Uani d . 1 A . C
C13 1.0610(4) 0.51082(19) 0.26539(11) 0.0318(5) Uani d . 1 . . C
C14 1.1371(3) 0.55071(18) 0.33158(10) 0.0283(5) Uani d . 1 A . C
C15 1.0242(4) 0.52424(19) 0.39139(11) 0.0312(5) Uani d . 1 . . C
C16 0.8309(4) 0.45679(19) 0.38504(11) 0.0305(5) Uani d . 1 A . C
C17A 0.5557(7) 0.3334(6) 0.31248(11) 0.026(2) Uiso d PD 0.50 A -1 C
C17B 0.2637(9) 0.2539(8) 0.35716(10) 0.031(3) Uiso d PD 0.50 A -2 C
H1A 0.2118 0.2203 0.3181 0.030 Uiso d PR 0.50 A -1 H
H1B 0.5003 0.3296 0.2687 0.036 Uiso d PR 0.50 A -2 H
H2 -0.1196 0.1354 0.3634 0.034 Uiso calc R 1 . . H
H3 -0.3190 0.0813 0.4607 0.034 Uiso calc R 1 A . H
H5 0.1790 0.2190 0.5908 0.033 Uiso calc R 1 A . H
H6 0.3766 0.2753 0.4935 0.033 Uiso calc R 1 . . H
H12 0.8154 0.4134 0.2146 0.038 Uiso calc R 1 . . H
H13 1.1401 0.5305 0.2248 0.038 Uiso calc R 1 A . H
H15 1.0794 0.5523 0.4363 0.037 Uiso calc R 1 A . H
H16 0.7512 0.4390 0.4258 0.037 Uiso calc R 1 . . H
H17A 0.5088 0.2994 0.2682 0.031 Uiso calc PR 0.50 A -1 H
H17B 0.2027 0.2400 0.3107 0.037 Uiso calc PR 0.50 A -2 H

loop_
_atom_site_aniso_label
_atom_site_aniso_U_11
_atom_site_aniso_U_22
_atom_site_aniso_U_33
_atom_site_aniso_U_12
_atom_site_aniso_U_13
_atom_site_aniso_U_23
O41 0.0388(9) 0.0602(11) 0.0268(8) -0.0025(8) -0.0002(7) 0.0072(7)
O42 0.0308(9) 0.0413(9) 0.0453(9) -0.0052(7) 0.0044(7) 0.0029(7)
O43 0.0377(9) 0.0449(10) 0.0425(10) -0.0012(7) -0.0081(7) -0.0103(7)
O44 0.0381(9) 0.0490(10) 0.0457(10) -0.0076(7) 0.0062(8) -0.0017(8)
N2 0.0280(9) 0.0327(10) 0.0264(9) 0.0043(7) 0.0005(7) 0.0024(7)
N4 0.0285(10) 0.0332(10) 0.0303(10) 0.0031(8) 0.0021(8) 0.0032(8)
N14 0.0313(10) 0.0332(10) 0.0378(11) 0.0027(8) -0.0009(9) -0.0051(8)
C1 0.0247(11) 0.0262(10) 0.0254(11) 0.0054(8) -0.0014(8) 0.0001(8)
C2 0.0312(11) 0.0272(11) 0.0259(11) 0.0038(8) -0.0052(8) -0.0020(8)
C3 0.0258(11) 0.0259(10) 0.0330(11) 0.0015(8) -0.0020(9) 0.0001(9)
C4 0.0263(11) 0.0242(10) 0.0286(11) 0.0055(8) 0.0023(8) 0.0032(8)
C5 0.0276(11) 0.0296(11) 0.0246(11) 0.0038(8) -0.0035(8) -0.0024(8)
C6 0.0239(11) 0.0310(11) 0.0278(11) 0.0012(8) -0.0012(8) -0.0013(9)
C11 0.0267(11) 0.0322(11) 0.0259(11) 0.0053(8) -0.0014(8) -0.0002(9)
C12 0.0316(12) 0.0392(12) 0.0234(11) 0.0009(9) -0.0006(9) -0.0046(9)
C13 0.0319(12) 0.0354(12) 0.0281(12) 0.0016(9) 0.0027(9) -0.0017(9)
C14 0.0258(11) 0.0283(11) 0.0306(11) 0.0032(8) -0.0012(9) -0.0046(9)
C15 0.0333(12) 0.0312(11) 0.0285(11) 0.0063(9) -0.0028(9) -0.0051(9)
C16 0.0322(12) 0.0358(12) 0.0237(11) 0.0062(9) 0.0021(8) -0.0019(9)

loop_
_atom_type_symbol
_atom_type_description
_atom_type_scat_dispersion_real
_atom_type_scat_dispersion_imag
_atom_type_scat_source
C C 0.0033 0.0016 'International Tables Vol C Tables 4.2.6.8 and 6.1.1.4'
H H 0.0000 0.0000 'International Tables Vol C Tables 4.2.6.8 and 6.1.1.4'
N N 0.0061 0.0033 'International Tables Vol C Tables 4.2.6.8 and 6.1.1.4'
O O 0.0106 0.0060 'International Tables Vol C Tables 4.2.6.8 and 6.1.1.4'

loop_
_geom_angle_atom_site_label_1
_geom_angle_atom_site_label_2
_geom_angle_atom_site_label_3
_geom_angle
_geom_angle_publ_flag
N2 C17A C11 118.15(17) no
N2 C17A H17A 120.9 no
C11 C17A H17A 120.9 no
N2 N1A C1 119.93(17) no
N2 N1A H1A 119.0 no
C1 N1A H1A 120.8 no
N2 N1B C11 120.20(18) no
N2 N1B H1B 118.7 no
C11 N1B H1B 120.6 no
N2 C17B C1 118.00(17) no
N2 C17B H17B 121.0 no
C1 C17B H17B 121.0 no
C17B N2 N1B 117.44(16) no
C17A N2 N1A 117.75(15) no
N1A C1 C2 119.40(17) no
N1A C1 C6 121.22(18) no
C2 C1 C6 119.34(16) no
C2 C1 C17B 120.16(16) no
C6 C1 C17B 120.39(17) no
C3 C2 C1 120.63(17) no
C3 C2 H2 119.7 no
C1 C2 H2 119.7 no
C2 C3 C4 118.85(19) no
C2 C3 H3 120.6 no
C4 C3 H3 120.6 no
C3 C4 C5 121.70(18) no
C3 C4 N4 119.54(18) no
C5 C4 N4 118.74(17) no
O42 N4 O41 122.75(17) no
O42 N4 C4 119.31(17) no
O41 N4 C4 117.94(17) no
C6 C5 C4 119.23(18) no
C6 C5 H5 120.4 no
C4 C5 H5 120.4 no
C5 C6 C1 120.24(18) no
C5 C6 H6 119.9 no
C1 C6 H6 119.9 no
N1B C11 C16 121.70(18) no
N1B C11 C12 119.05(17) no
C16 C11 C12 119.15(17) no
C16 C11 C17A 121.03(17) no
C12 C11 C17A 119.65(16) no
C13 C12 C11 120.61(19) no
C13 C12 H12 119.7 no
C11 C12 H12 119.7 no
C12 C13 C14 118.77(19) no
C12 C13 H13 120.6 no
C14 C13 H13 120.6 no
C15 C14 C13 121.80(19) no
C15 C14 N14 118.89(18) no
C13 C14 N14 119.29(18) no
O43 N14 O44 122.19(18) no
O43 N14 C14 118.46(18) no
O44 N14 C14 119.34(17) no
C16 C15 C14 119.12(19) no
C16 C15 H15 120.4 no
C14 C15 H15 120.4 no
C15 C16 C11 120.54(19) no
C15 C16 H16 119.7 no
C11 C16 H16 119.7 no

loop_
_geom_bond_atom_site_label_1
_geom_bond_atom_site_label_2
_geom_bond_site_symmetry_2
_geom_bond_distance
_geom_bond_publ_flag
C1 C2 . 1.399(3) y
C2 C3 . 1.376(3) y
C3 C4 . 1.385(3) y
C4 C5 . 1.386(3) y
C5 C6 . 1.375(3) y
C6 C1 . 1.399(3) y
C4 N4 . 1.451(3) y
N4 O41 . 1.236(2) y
N4 O42 . 1.224(2) y
C1 N1A . 1.3690(10) y
N1A N2 . 1.3561(10) y
N2 C17A . 1.2835(10) y
C17A C11 . 1.4678(10) y
C11 C12 . 1.400(3) y
C12 C13 . 1.377(3) y
C13 C14 . 1.386(3) y
C14 C15 . 1.383(3) y
C15 C16 . 1.374(3) y
C16 C11 . 1.398(3) y
C14 N14 . 1.450(3) y
N14 O43 . 1.230(2) y
N14 O44 . 1.233(2) y
C1 C17B . 1.4670(10) y
C17B N2 . 1.2831(10) y
N2 N1B . 1.3557(10) y
N1B C11 . 1.3690(10) y
C2 H2 . 0.95 no
C3 H3 . 0.95 no
C5 H5 . 0.95 no
C6 H6 . 0.95 no
C12 H12 . 0.95 no
C13 H13 . 0.95 no
C15 H15 . 0.95 no
C16 H16 . 0.95 no
N1A H1A . 0.88 no
N1B H1B . 0.8794 no
C17A H17A . 0.95 no
C17B H17B . 0.95 no

loop_
_geom_hbond_atom_site_label_D
_geom_hbond_atom_site_label_H
_geom_hbond_atom_site_label_A
_geom_hbond_site_symmetry_A
_geom_hbond_distance_DH
_geom_hbond_distance_HA
_geom_hbond_distance_DA
_geom_hbond_angle_DHA
_geom_hbond_publ_flag
N1A H1A O44 4_756 0.88 2.28 3.151(2) 173 y
C17B H17B O44 4_756 0.95 2.23 3.145(3) 162 y
N1B H1B O41 2_554 0.88 2.30 3.108(3) 154 y
C17A H17A O41 2_554 0.95 2.38 3.157(4) 139 y
C3 H3 O42 3_456 0.95 2.47 3.378(3) 160 y
C6 H6 O43 3_766 0.95 2.49 3.200(2) 132 y

loop_
_geom_torsion_atom_site_label_1
_geom_torsion_atom_site_label_2
_geom_torsion_atom_site_label_3
_geom_torsion_atom_site_label_4
_geom_torsion
_geom_torsion_publ_flag
C1 N1A N2 C17A 178.8(6) y
N1A N2 C17A C11 176.4(5) y
N2 N1A C1 C2 172.2(4) y
N2 C17A C11 C12 -179.6(4) y
C3 C4 N4 O41 179.33(17) y
C1 C17B N2 N1B -178.2(5) y
C17B N2 N1B C11 178.8(6) y
N2 C17B C1 C2 178.2(5) y
N2 N1B C11 C12 171.6(3) y
C13 C14 N14 O43 -174.94(18) y
N2 N1A C1 C6 -9.9(8) no
N2 C17B C1 C6 2.0(9) no
N1A C1 C2 C3 178.7(4) no
C6 C1 C2 C3 0.8(3) no
C17B C1 C2 C3 -175.4(5) no
C1 C2 C3 C4 -0.5(3) no
C2 C3 C4 C5 -0.2(3) no
C2 C3 C4 N4 -179.08(17) no
C3 C4 N4 O42 -0.5(3) no
C5 C4 N4 O42 -179.39(17) no
C5 C4 N4 O41 0.4(3) no
C3 C4 C5 C6 0.6(3) no
N4 C4 C5 C6 179.51(17) no
C4 C5 C6 C1 -0.3(3) no
N1A C1 C6 C5 -178.3(4) no
C2 C1 C6 C5 -0.4(3) no
C17B C1 C6 C5 175.9(5) no
N2 N1B C11 C16 -12.1(7) no
N2 C17A C11 C16 5.1(8) no
N1B C11 C12 C13 176.3(3) no
C16 C11 C12 C13 -0.1(3) no
C17A C11 C12 C13 -175.5(4) no
C11 C12 C13 C14 0.7(3) no
C12 C13 C14 C15 -0.6(3) no
C12 C13 C14 N14 177.86(18) no
C15 C14 N14 O43 3.5(3) no
C15 C14 N14 O44 -177.54(18) no
C13 C14 N14 O44 4.0(3) no
C13 C14 C15 C16 -0.1(3) no
N14 C14 C15 C16 -178.59(18) no
C14 C15 C16 C11 0.7(3) no
N1B C11 C16 C15 -176.9(3) no
C12 C11 C16 C15 -0.6(3) no
C17A C11 C16 C15 174.7(4) no
